data_7101531
loop_
_publ_author_name
'Suad Rashdan'
'Mark E. Light'
'Jeremy D. Kilburn'

_publ_section_title
;
Pyridyl thioureas as switchable anion receptors
;
_journal_issue 44
_journal_name_full 'Chemical Communications'
_journal_paper_doi 10.1039/b611138f
_journal_year 2006
_chemical_compound_source 'Suad Rashdan'
_chemical_formula_sum 'C12 H14 B F4 N3 O S'
_chemical_formula_weight 335.13
_chemical_name_systematic
;
?
;
_space_group_IT_number 14
_symmetry_cell_setting monoclinic
_symmetry_space_group_name_Hall '-P 2ybc'
_symmetry_space_group_name_H-M 'P 1 21/c 1'
_atom_sites_solution_hydrogens geom
_atom_sites_solution_primary direct
_atom_sites_solution_secondary difmap
_audit_creation_method SHELXL-97
_cell_angle_alpha 90.00
_cell_angle_beta 97.363(4)
_cell_angle_gamma 90.00
_cell_formula_units_Z 4
_cell_length_a 9.2690(6)
_cell_length_b 22.1000(15)
_cell_length_c 7.1372(3)
_cell_measurement_reflns_used 3235
_cell_measurement_temperature 120(2)
_cell_measurement_theta_max 27.48
_cell_measurement_theta_min 2.91
_cell_volume 1449.96(15)
_computing_cell_refinement 'DENZO (Otwinowski & Minor, 1997) & COLLECT (Hooft, R.W.W., 1998)'
_computing_data_collection 'COLLECT (Hooft, R.W.W., 1998)'
_computing_data_reduction 'DENZO (Otwinowski & Minor, 1997) & COLLECT (Hooft, R.W.W., 1998)'
_computing_molecular_graphics 'CAMERON (Watkin, et al., 1993)'
_computing_publication_material 'WINGX (Farrugia, 1998)'
_computing_structure_refinement 'SHELXL-97 (Sheldrick, 1997)'
_computing_structure_solution 'SHELXS-97 (Sheldrick, 1997)'
_diffrn_ambient_temperature 120(2)
_diffrn_detector_area_resol_mean 9.091
_diffrn_measured_fraction_theta_full 0.997
_diffrn_measured_fraction_theta_max 0.997
_diffrn_measurement_device_type 'Bruker-Nonius CCD camera on \k-goniostat'
_diffrn_measurement_method '\f & \w scans to fill the asymmetric unit'
_diffrn_radiation_monochromator '10cm confocal mirrors'
_diffrn_radiation_source 'Bruker Nonius FR591 Rotating Anode'
_diffrn_radiation_type MoK\a
_diffrn_radiation_wavelength 0.71073
_diffrn_reflns_av_R_equivalents 0.0764
_diffrn_reflns_av_sigmaI/netI 0.0694
_diffrn_reflns_limit_h_max 12
_diffrn_reflns_limit_h_min -12
_diffrn_reflns_limit_k_max 28
_diffrn_reflns_limit_k_min -28
_diffrn_reflns_limit_l_max 9
_diffrn_reflns_limit_l_min -9
_diffrn_reflns_number 18054
_diffrn_reflns_theta_full 27.48
_diffrn_reflns_theta_max 27.48
_diffrn_reflns_theta_min 3.02
_diffrn_standards_number 0
_exptl_absorpt_coefficient_mu 0.271
_exptl_absorpt_correction_T_max 0.9946
_exptl_absorpt_correction_T_min 0.9505
_exptl_absorpt_correction_type multi-scan
_exptl_absorpt_process_details
;
SADABS V2.10 (Sheldrick, G.M., 2003)
;
_exptl_crystal_colour Colourless
_exptl_crystal_density_diffrn 1.535
_exptl_crystal_density_method 'not measured'
_exptl_crystal_description Slab
_exptl_crystal_F_000 688
_exptl_crystal_size_max 0.15
_exptl_crystal_size_mid 0.06
_exptl_crystal_size_min 0.02
_refine_diff_density_max 0.350
_refine_diff_density_min -0.359
_refine_diff_density_rms 0.066
_refine_ls_extinction_method none
_refine_ls_goodness_of_fit_ref 0.992
_refine_ls_hydrogen_treatment constr
_refine_ls_matrix_type full
_refine_ls_number_parameters 207
_refine_ls_number_reflns 3311
_refine_ls_number_restraints 0
_refine_ls_restrained_S_all 0.992
_refine_ls_R_factor_all 0.0999
_refine_ls_R_factor_gt 0.0537
_refine_ls_shift/su_max 0.001
_refine_ls_shift/su_mean 0.000
_refine_ls_structure_factor_coef Fsqd
_refine_ls_weighting_details 'calc w=1/[\s^2^(Fo^2^)+(0.0560P)^2^+1.1188P] where P=(Fo^2^+2Fc^2^)/3'
_refine_ls_weighting_scheme calc
_refine_ls_wR_factor_gt 0.1167
_refine_ls_wR_factor_ref 0.1360
_reflns_number_gt 2160
_reflns_number_total 3311
_reflns_threshold_expression >2sigma(I)
_cod_data_source_file b611138f.txt
_cod_depositor_comments
;
The following automatic conversions were performed:
'_symmetry_cell_setting' value 'Monoclinic' changed to 'monoclinic'
according to '/home/saulius/struct/CIF-dictionaries/cif_core.dic'
dictionary named 'cif_core.dic' version 2.4.1 from 2010-06-29.

Automatic conversion script
Id: cif_fix_enum 1527 2010-12-29 10:47:43Z saulius 
;
_cod_original_sg_symbol_H-M P2(1)/c
_cod_database_code 7101531

loop_
_symmetry_equiv_pos_as_xyz
'x, y, z'
'-x, y+1/2, -z+1/2'
'-x, -y, -z'
'x, -y-1/2, z-1/2'

loop_
_atom_site_label
_atom_site_type_symbol
_atom_site_fract_x
_atom_site_fract_y
_atom_site_fract_z
_atom_site_U_iso_or_equiv
_atom_site_adp_type
_atom_site_occupancy
_atom_site_symmetry_multiplicity
_atom_site_calc_flag
_atom_site_refinement_flags
O1 O 0.2452(2) 0.33238(10) -0.0837(4) 0.0317(5) Uani 1 1 d .
H99 H 0.262(4) 0.3205(17) 0.027(6) 0.061(13) Uiso 1 1 d .
H98 H 0.242(4) 0.301(2) -0.154(6) 0.074(14) Uiso 1 1 d .
C1 C -0.2339(3) 0.39166(13) 0.2903(4) 0.0296(6) Uani 1 1 d .
H1 H -0.1856 0.3548 0.3092 0.036 Uiso 1 1 calc R
C2 C -0.3803(3) 0.39399(13) 0.2882(4) 0.0326(7) Uani 1 1 d .
H2 H -0.4331 0.3590 0.3042 0.039 Uiso 1 1 calc R
C3 C -0.4499(3) 0.44956(13) 0.2618(4) 0.0330(7) Uani 1 1 d .
H3 H -0.5502 0.4518 0.2606 0.040 Uiso 1 1 calc R
C4 C -0.3722(3) 0.50111(13) 0.2375(4) 0.0311(6) Uani 1 1 d .
H4 H -0.4192 0.5382 0.2201 0.037 Uiso 1 1 calc R
C5 C -0.2209(3) 0.49719(12) 0.2393(4) 0.0256(6) Uani 1 1 d .
C6 C 0.0058(3) 0.55726(12) 0.2106(4) 0.0246(6) Uani 1 1 d .
C7 C 0.1609(3) 0.64632(12) 0.1454(4) 0.0252(6) Uani 1 1 d .
C8 C 0.1417(3) 0.70170(13) 0.0501(4) 0.0273(6) Uani 1 1 d .
H8 H 0.0486 0.7149 0.0041 0.033 Uiso 1 1 calc R
C9 C 0.2610(3) 0.73653(13) 0.0246(4) 0.0292(6) Uani 1 1 d .
H9 H 0.2483 0.7728 -0.0414 0.035 Uiso 1 1 calc R
C10 C 0.3995(3) 0.71782(13) 0.0967(4) 0.0305(6) Uani 1 1 d .
H10 H 0.4797 0.7415 0.0794 0.037 Uiso 1 1 calc R
C11 C 0.4182(3) 0.66408(13) 0.1942(4) 0.0295(6) Uani 1 1 d .
H11 H 0.5113 0.6519 0.2440 0.035 Uiso 1 1 calc R
C12 C 0.2996(3) 0.62773(13) 0.2190(4) 0.0271(6) Uani 1 1 d .
H12 H 0.3131 0.5913 0.2843 0.033 Uiso 1 1 calc R
N1 N -0.1573(2) 0.44286(10) 0.2649(3) 0.0258(5) Uani 1 1 d .
H1A H -0.0647 0.4403 0.2653 0.031 Uiso 1 1 calc R
N2 N -0.1424(2) 0.54845(10) 0.2143(3) 0.0283(5) Uani 1 1 d .
H2A H -0.1938 0.5809 0.1980 0.034 Uiso 1 1 calc R
N3 N 0.0304(2) 0.61463(10) 0.1648(3) 0.0282(5) Uani 1 1 d .
H3A H -0.0470 0.6363 0.1432 0.034 Uiso 1 1 calc R
S1 S 0.12878(7) 0.50242(3) 0.25789(10) 0.0293(2) Uani 1 1 d .
B1 B 0.2061(3) 0.33593(15) 0.4079(5) 0.0305(7) Uani 1 1 d .
F1 F 0.29302(19) 0.30227(8) 0.3002(2) 0.0467(5) Uani 1 1 d .
F2 F 0.1607(2) 0.29848(9) 0.5444(3) 0.0585(6) Uani 1 1 d .
F3 F 0.08646(18) 0.35694(8) 0.2904(3) 0.0442(5) Uani 1 1 d .
F4 F 0.28656(17) 0.38353(8) 0.4935(2) 0.0387(4) Uani 1 1 d .

loop_
_atom_site_aniso_label
_atom_site_aniso_U_11
_atom_site_aniso_U_22
_atom_site_aniso_U_33
_atom_site_aniso_U_23
_atom_site_aniso_U_13
_atom_site_aniso_U_12
O1 0.0280(11) 0.0322(13) 0.0346(12) 0.0035(11) 0.0032(9) 0.0040(9)
C1 0.0353(16) 0.0252(16) 0.0282(15) -0.0016(12) 0.0032(11) -0.0012(12)
C2 0.0325(16) 0.0306(17) 0.0347(16) 0.0000(13) 0.0044(12) -0.0061(13)
C3 0.0247(14) 0.0353(18) 0.0394(16) -0.0011(13) 0.0050(12) -0.0047(13)
C4 0.0240(14) 0.0304(16) 0.0386(16) -0.0001(13) 0.0032(11) 0.0014(12)
C5 0.0245(13) 0.0259(15) 0.0259(13) -0.0023(12) 0.0018(10) -0.0033(12)
C6 0.0220(13) 0.0258(15) 0.0254(13) -0.0020(12) 0.0009(10) 0.0006(11)
C7 0.0235(14) 0.0266(15) 0.0255(13) -0.0049(12) 0.0028(10) -0.0019(11)
C8 0.0215(13) 0.0291(16) 0.0303(15) -0.0017(12) -0.0002(11) 0.0023(11)
C9 0.0323(15) 0.0263(16) 0.0289(15) -0.0004(12) 0.0038(11) -0.0015(12)
C10 0.0233(14) 0.0319(17) 0.0362(16) -0.0026(13) 0.0045(11) -0.0057(12)
C11 0.0197(13) 0.0331(17) 0.0350(15) -0.0023(13) 0.0004(11) 0.0015(12)
C12 0.0256(14) 0.0253(15) 0.0298(14) 0.0006(12) 0.0008(11) 0.0006(11)
N1 0.0214(11) 0.0264(13) 0.0294(12) -0.0014(10) 0.0031(9) -0.0001(10)
N2 0.0227(11) 0.0242(13) 0.0376(13) 0.0010(10) 0.0030(9) 0.0015(10)
N3 0.0196(11) 0.0271(13) 0.0369(13) 0.0038(10) 0.0001(9) 0.0029(9)
S1 0.0232(3) 0.0255(4) 0.0387(4) 0.0008(3) 0.0020(3) 0.0024(3)
B1 0.0308(17) 0.0278(18) 0.0322(17) 0.0013(14) 0.0015(13) 0.0014(14)
F1 0.0462(11) 0.0536(12) 0.0390(10) -0.0080(9) -0.0002(8) 0.0214(9)
F2 0.0815(15) 0.0512(13) 0.0427(11) 0.0028(9) 0.0080(10) -0.0203(11)
F3 0.0318(9) 0.0383(11) 0.0583(11) -0.0074(9) -0.0109(8) 0.0072(8)
F4 0.0337(9) 0.0340(10) 0.0459(10) -0.0058(8) -0.0046(7) -0.0022(7)

loop_
_atom_type_symbol
_atom_type_description
_atom_type_scat_dispersion_real
_atom_type_scat_dispersion_imag
_atom_type_scat_source
C C 0.0033 0.0016 'International Tables Vol C Tables 4.2.6.8 and 6.1.1.4'
H H 0.0000 0.0000 'International Tables Vol C Tables 4.2.6.8 and 6.1.1.4'
B B 0.0013 0.0007 'International Tables Vol C Tables 4.2.6.8 and 6.1.1.4'
N N 0.0061 0.0033 'International Tables Vol C Tables 4.2.6.8 and 6.1.1.4'
F F 0.0171 0.0103 'International Tables Vol C Tables 4.2.6.8 and 6.1.1.4'
S S 0.1246 0.1234 'International Tables Vol C Tables 4.2.6.8 and 6.1.1.4'
O O 0.0106 0.0060 'International Tables Vol C Tables 4.2.6.8 and 6.1.1.4'

loop_
_geom_angle_atom_site_label_1
_geom_angle_atom_site_label_2
_geom_angle_atom_site_label_3
_geom_angle
C2 C1 N1 120.4(3)
C1 C2 C3 118.8(3)
C4 C3 C2 120.6(3)
C3 C4 C5 119.2(3)
N1 C5 N2 121.8(2)
N1 C5 C4 118.5(2)
N2 C5 C4 119.6(2)
N3 C6 N2 109.7(2)
N3 C6 S1 127.3(2)
N2 C6 S1 123.0(2)
C12 C7 C8 119.8(2)
C12 C7 N3 125.2(2)
C8 C7 N3 114.9(2)
C9 C8 C7 119.9(2)
C8 C9 C10 120.4(3)
C11 C10 C9 119.8(3)
C10 C11 C12 120.8(3)
C7 C12 C11 119.3(3)
C5 N1 C1 122.4(2)
C5 N2 C6 131.3(2)
C6 N3 C7 131.8(2)
F3 B1 F2 109.6(2)
F3 B1 F4 110.9(3)
F2 B1 F4 109.8(2)
F3 B1 F1 108.7(2)
F2 B1 F1 108.5(3)
F4 B1 F1 109.3(2)

loop_
_geom_bond_atom_site_label_1
_geom_bond_atom_site_label_2
_geom_bond_distance
C1 C2 1.356(4)
C1 N1 1.360(3)
C2 C3 1.389(4)
C3 C4 1.371(4)
C4 C5 1.404(4)
C5 N1 1.339(3)
C5 N2 1.370(3)
C6 N3 1.336(3)
C6 N2 1.391(3)
C6 S1 1.668(3)
C7 C12 1.387(4)
C7 C8 1.400(4)
C7 N3 1.420(3)
C8 C9 1.379(4)
C9 C10 1.383(4)
C10 C11 1.376(4)
C11 C12 1.392(4)
B1 F3 1.382(4)
B1 F2 1.384(4)
B1 F4 1.385(4)
B1 F1 1.397(4)

loop_
_geom_hbond_atom_site_label_D
_geom_hbond_atom_site_label_H
_geom_hbond_atom_site_label_A
_geom_hbond_distance_DH
_geom_hbond_distance_HA
_geom_hbond_distance_DA
_geom_hbond_angle_DHA
_geom_hbond_site_symmetry_A
O1 H99 F1 0.83(4) 1.98(4) 2.800(3) 173(4) .
O1 H98 F2 0.85(5) 2.19(4) 2.772(3) 126(4) 1_554
O1 H98 F1 0.85(5) 2.37(5) 3.135(3) 150(4) 4_565
N1 H1A S1 0.86 2.27 2.967(2) 138.8 .
N1 H1A F3 0.86 2.31 2.939(3) 130.5 .
N3 H3A O1 0.86 1.96 2.803(3) 166.8 3_565
N2 H2A F4 0.86 2.59 3.018(3) 112.2 3_566
